data_4069787
loop_
_publ_author_name
'Hao, Jingjun'
'Song, Haibin'
'Cui, Chunming'

_publ_section_title
;
 C&#x2212;H and Si&#x2212;N Bond Oxygenations of a Divalent Ytterbium
 Amide of the Pyrrolyl-Cyclopentadienyl Ligand
;
_journal_issue 14
_journal_name_full Organometallics
_journal_page_first 3970
_journal_paper_doi 10.1021/om9004127
_journal_volume 28
_journal_year 2009
_chemical_formula_sum 'C21 H39 N2 Si3 Yb'
_chemical_formula_weight 576.85
_chemical_name_systematic
; 
 ? 
;
_space_group_IT_number 14
_symmetry_cell_setting monoclinic
_symmetry_space_group_name_Hall '-P 2yn'
_symmetry_space_group_name_H-M 'P 1 21/n 1'
_atom_sites_solution_hydrogens geom
_atom_sites_solution_primary direct
_atom_sites_solution_secondary difmap
_audit_creation_method SHELXL-97
_cell_angle_alpha 90.00
_cell_angle_beta 97.94(3)
_cell_angle_gamma 90.00
_cell_formula_units_Z 4
_cell_length_a 9.0936(18)
_cell_length_b 28.185(6)
_cell_length_c 10.081(2)
_cell_measurement_reflns_used 8195
_cell_measurement_temperature 113(2)
_cell_measurement_theta_max 27.861
_cell_measurement_theta_min 2.164
_cell_volume 2559.0(9)
_computing_cell_refinement crystalclear
_computing_data_collection crystalclear
_computing_data_reduction crystalclear
_computing_molecular_graphics 'Bruker SHELXTL'
_computing_publication_material 'Bruker SHELXTL'
_computing_structure_refinement 'SHELXL-97 (Sheldrick, 1997)'
_computing_structure_solution 'SHELXS-97 (Sheldrick, 1990)'
_diffrn_ambient_temperature 113(2)
_diffrn_measured_fraction_theta_full 0.995
_diffrn_measured_fraction_theta_max 0.995
_diffrn_measurement_device_type 'rigaku saturn'
_diffrn_measurement_method '\w scans'
_diffrn_radiation_monochromator confocal
_diffrn_radiation_source 'rotating anode'
_diffrn_radiation_type MoK\a
_diffrn_radiation_wavelength 0.71073
_diffrn_reflns_av_R_equivalents 0.0558
_diffrn_reflns_av_sigmaI/netI 0.0584
_diffrn_reflns_limit_h_max 11
_diffrn_reflns_limit_h_min -11
_diffrn_reflns_limit_k_max 37
_diffrn_reflns_limit_k_min -36
_diffrn_reflns_limit_l_max 9
_diffrn_reflns_limit_l_min -13
_diffrn_reflns_number 20616
_diffrn_reflns_theta_full 27.85
_diffrn_reflns_theta_max 27.85
_diffrn_reflns_theta_min 2.16
_diffrn_standards_decay_% 0
_diffrn_standards_interval_count 0
_diffrn_standards_interval_time 0
_diffrn_standards_number 0
_exptl_absorpt_coefficient_mu 3.804
_exptl_absorpt_correction_T_max 0.7506
_exptl_absorpt_correction_T_min 0.4621
_exptl_absorpt_correction_type multi-scan
_exptl_absorpt_process_details crystalclear
_exptl_crystal_density_diffrn 1.497
_exptl_crystal_density_method 'not measured'
_exptl_crystal_F_000 1164
_exptl_crystal_size_max 0.24
_exptl_crystal_size_mid 0.20
_exptl_crystal_size_min 0.08
_refine_diff_density_max 1.172
_refine_diff_density_min -1.417
_refine_diff_density_rms 0.129
_refine_ls_extinction_method none
_refine_ls_goodness_of_fit_ref 1.035
_refine_ls_hydrogen_treatment constr
_refine_ls_matrix_type full
_refine_ls_number_parameters 255
_refine_ls_number_reflns 6050
_refine_ls_number_restraints 0
_refine_ls_restrained_S_all 1.035
_refine_ls_R_factor_all 0.0351
_refine_ls_R_factor_gt 0.0280
_refine_ls_shift/su_max 0.003
_refine_ls_shift/su_mean 0.000
_refine_ls_structure_factor_coef Fsqd
_refine_ls_weighting_details 'calc w=1/[\s^2^(Fo^2^)+(0.0229P)^2^+0.0000P] where P=(Fo^2^+2Fc^2^)/3'
_refine_ls_weighting_scheme calc
_refine_ls_wR_factor_gt 0.0635
_refine_ls_wR_factor_ref 0.0661
_reflns_number_gt 5013
_reflns_number_total 6050
_reflns_threshold_expression >2sigma(I)
_cod_data_source_file om9004127_si_001.cif
_cod_data_source_block r81227b
_cod_depositor_comments
;
The following automatic conversions were performed:

'_symmetry_cell_setting' value 'Monoclinic' changed to 'monoclinic'
according to /home/saulius/struct/CIF-dictionaries/cif_core.dic
dictionary named 'cif_core.dic' version 2.4.2 from
2011-04-26.

'_exptl_absorpt_correction_type' value 'MULTI-SCAN'
changed to 'multi-scan' according to
/home/saulius/struct/CIF-dictionaries/cif_core.dic dictionary named
'cif_core.dic' version 2.4.2 from
2011-04-26.

'_refine_ls_hydrogen_treatment' value 'CONSTR' changed
to 'constr' according to
/home/saulius/struct/CIF-dictionaries/cif_core.dic dictionary named
'cif_core.dic' version 2.4.2 from 2011-04-26.

Automatic conversion script
Id: cif_fix_values 1715 2011-07-08 13:25:40Z adriana 
;
_cod_original_sg_symbol_H-M P2(1)/n
_cod_database_code 4069787

loop_
_symmetry_equiv_pos_as_xyz
'x, y, z'
'-x+1/2, y+1/2, -z+1/2'
'-x, -y, -z'
'x-1/2, -y-1/2, z-1/2'

loop_
_atom_site_label
_atom_site_type_symbol
_atom_site_fract_x
_atom_site_fract_y
_atom_site_fract_z
_atom_site_U_iso_or_equiv
_atom_site_adp_type
_atom_site_occupancy
_atom_site_symmetry_multiplicity
_atom_site_calc_flag
_atom_site_refinement_flags
Yb1 Yb 0.206511(13) 0.120400(4) 0.803121(13) 0.01360(5) Uani 1 1 d .
Si1 Si 0.37344(9) 0.06931(3) 1.10128(9) 0.01619(18) Uani 1 1 d .
Si2 Si 0.24412(9) 0.21365(3) 0.58686(9) 0.01727(19) Uani 1 1 d .
Si3 Si -0.02621(9) 0.14622(3) 0.54207(9) 0.01883(19) Uani 1 1 d .
N1 N 0.2354(3) 0.11740(8) 1.0838(3) 0.0147(6) Uani 1 1 d .
N2 N 0.1393(2) 0.16666(9) 0.6166(3) 0.0161(6) Uani 1 1 d .
C1 C 0.0842(3) 0.11089(12) 1.0445(3) 0.0178(7) Uani 1 1 d .
H1 H 0.0327 0.0826 1.0503 0.021 Uiso 1 1 calc R
C2 C 0.0230(3) 0.15331(11) 0.9952(3) 0.0184(7) Uani 1 1 d .
H2 H -0.0763 0.1586 0.9622 0.022 Uiso 1 1 calc R
C3 C 0.1386(3) 0.18715(12) 1.0042(3) 0.0212(7) Uani 1 1 d .
H3 H 0.1299 0.2188 0.9787 0.025 Uiso 1 1 calc R
C4 C 0.2666(3) 0.16420(11) 1.0580(3) 0.0194(7) Uani 1 1 d .
H4 H 0.3601 0.1781 1.0744 0.023 Uiso 1 1 calc R
C5 C 0.5397(3) 0.09528(12) 1.2033(3) 0.0243(7) Uani 1 1 d .
H5A H 0.6156 0.0715 1.2202 0.036 Uiso 1 1 calc R
H5B H 0.5135 0.1065 1.2868 0.036 Uiso 1 1 calc R
H5C H 0.5761 0.1213 1.1555 0.036 Uiso 1 1 calc R
C6 C 0.2957(3) 0.02300(12) 1.2021(3) 0.0251(8) Uani 1 1 d .
H6A H 0.1942 0.0170 1.1655 0.038 Uiso 1 1 calc R
H6B H 0.3002 0.0337 1.2930 0.038 Uiso 1 1 calc R
H6C H 0.3524 -0.0056 1.1999 0.038 Uiso 1 1 calc R
C7 C 0.3887(3) 0.05507(10) 0.9262(3) 0.0146(6) Uani 1 1 d .
C8 C 0.4750(3) 0.08024(10) 0.8405(3) 0.0150(6) Uani 1 1 d .
C9 C 0.4218(3) 0.06902(11) 0.7051(3) 0.0156(6) Uani 1 1 d .
C10 C 0.3013(3) 0.03653(11) 0.7056(3) 0.0154(6) Uani 1 1 d .
C11 C 0.2800(3) 0.02789(11) 0.8388(3) 0.0150(6) Uani 1 1 d .
C12 C 0.1665(3) -0.00547(11) 0.8808(3) 0.0226(7) Uani 1 1 d .
H12A H 0.1195 -0.0225 0.8040 0.034 Uiso 1 1 calc R
H12B H 0.0931 0.0123 0.9197 0.034 Uiso 1 1 calc R
H12C H 0.2143 -0.0275 0.9455 0.034 Uiso 1 1 calc R
C13 C 0.6104(3) 0.11118(11) 0.8837(3) 0.0204(7) Uani 1 1 d .
H13A H 0.6469 0.1236 0.8058 0.031 Uiso 1 1 calc R
H13B H 0.6864 0.0925 0.9347 0.031 Uiso 1 1 calc R
H13C H 0.5831 0.1369 0.9377 0.031 Uiso 1 1 calc R
C14 C 0.4806(3) 0.08517(12) 0.5810(3) 0.0205(7) Uani 1 1 d .
H14A H 0.5534 0.1096 0.6036 0.031 Uiso 1 1 calc R
H14B H 0.4005 0.0974 0.5183 0.031 Uiso 1 1 calc R
H14C H 0.5255 0.0588 0.5415 0.031 Uiso 1 1 calc R
C15 C 0.2240(3) 0.01281(12) 0.5816(3) 0.0237(7) Uani 1 1 d .
H15A H 0.2925 -0.0076 0.5449 0.036 Uiso 1 1 calc R
H15B H 0.1881 0.0365 0.5167 0.036 Uiso 1 1 calc R
H15C H 0.1420 -0.0056 0.6040 0.036 Uiso 1 1 calc R
C16 C -0.0758(3) 0.09466(11) 0.6485(3) 0.0229(7) Uani 1 1 d .
H16A H -0.0777 0.0639 0.6054 0.027 Uiso 1 1 calc R
H16B H -0.1621 0.0997 0.6936 0.027 Uiso 1 1 calc R
C17 C -0.1825(3) 0.18978(13) 0.5342(4) 0.0360(9) Uani 1 1 d .
H17A H -0.1865 0.2026 0.6219 0.054 Uiso 1 1 calc R
H17B H -0.2745 0.1741 0.5030 0.054 Uiso 1 1 calc R
H17C H -0.1667 0.2150 0.4738 0.054 Uiso 1 1 calc R
C18 C -0.0255(4) 0.12322(13) 0.3669(4) 0.0343(10) Uani 1 1 d .
H18A H -0.0020 0.1486 0.3100 0.051 Uiso 1 1 calc R
H18B H -0.1216 0.1107 0.3337 0.051 Uiso 1 1 calc R
H18C H 0.0477 0.0986 0.3677 0.051 Uiso 1 1 calc R
C19 C 0.1496(4) 0.27186(12) 0.6055(4) 0.0298(8) Uani 1 1 d .
H19A H 0.0753 0.2770 0.5295 0.045 Uiso 1 1 calc R
H19B H 0.2214 0.2970 0.6110 0.045 Uiso 1 1 calc R
H19C H 0.1035 0.2714 0.6856 0.045 Uiso 1 1 calc R
C20 C 0.3071(4) 0.21370(14) 0.4166(3) 0.0314(8) Uani 1 1 d .
H20A H 0.3719 0.1872 0.4096 0.047 Uiso 1 1 calc R
H20B H 0.3592 0.2427 0.4045 0.047 Uiso 1 1 calc R
H20C H 0.2222 0.2113 0.3488 0.047 Uiso 1 1 calc R
C21 C 0.4154(3) 0.21442(13) 0.7149(3) 0.0288(8) Uani 1 1 d .
H21A H 0.3871 0.2146 0.8031 0.043 Uiso 1 1 calc R
H21B H 0.4724 0.2424 0.7028 0.043 Uiso 1 1 calc R
H21C H 0.4741 0.1867 0.7040 0.043 Uiso 1 1 calc R

loop_
_atom_site_aniso_label
_atom_site_aniso_U_11
_atom_site_aniso_U_22
_atom_site_aniso_U_33
_atom_site_aniso_U_23
_atom_site_aniso_U_13
_atom_site_aniso_U_12
Yb1 0.01498(8) 0.01505(8) 0.01128(9) 0.00055(5) 0.00365(6) 0.00325(5)
Si1 0.0202(4) 0.0179(4) 0.0112(4) 0.0011(4) 0.0049(3) 0.0034(3)
Si2 0.0184(4) 0.0184(5) 0.0148(4) 0.0032(4) 0.0016(4) 0.0008(3)
Si3 0.0174(4) 0.0217(5) 0.0168(5) 0.0003(4) 0.0001(4) 0.0014(3)
N1 0.0152(13) 0.0169(14) 0.0125(14) 0.0008(11) 0.0032(11) 0.0010(9)
N2 0.0170(12) 0.0178(14) 0.0135(14) 0.0048(11) 0.0022(11) 0.0022(10)
C1 0.0177(15) 0.0211(16) 0.0164(17) -0.0010(14) 0.0087(13) -0.0011(12)
C2 0.0168(14) 0.0229(17) 0.0165(16) -0.0058(14) 0.0054(13) 0.0047(12)
C3 0.0250(16) 0.0196(17) 0.0192(17) -0.0029(14) 0.0034(14) 0.0042(13)
C4 0.0212(15) 0.0172(16) 0.0203(18) -0.0039(14) 0.0045(14) -0.0021(12)
C5 0.0255(16) 0.031(2) 0.0156(17) -0.0015(15) 0.0021(14) 0.0045(14)
C6 0.0369(19) 0.0219(18) 0.0180(18) 0.0046(14) 0.0093(15) 0.0052(13)
C7 0.0158(13) 0.0137(15) 0.0141(16) 0.0008(12) 0.0018(12) 0.0048(11)
C8 0.0162(14) 0.0140(15) 0.0150(16) 0.0015(13) 0.0038(12) 0.0039(11)
C9 0.0157(14) 0.0202(16) 0.0122(16) 0.0031(13) 0.0064(12) 0.0061(12)
C10 0.0160(14) 0.0168(15) 0.0144(16) 0.0018(13) 0.0057(13) 0.0030(11)
C11 0.0187(14) 0.0126(15) 0.0145(16) -0.0014(12) 0.0049(12) 0.0007(11)
C12 0.0269(16) 0.0197(17) 0.0224(18) 0.0016(14) 0.0076(14) -0.0027(13)
C13 0.0174(15) 0.0250(17) 0.0193(18) 0.0031(14) 0.0047(14) -0.0008(12)
C14 0.0196(15) 0.0293(19) 0.0140(17) -0.0002(14) 0.0075(13) 0.0042(13)
C15 0.0250(16) 0.0285(19) 0.0183(18) -0.0062(15) 0.0059(14) 0.0030(14)
C16 0.0201(15) 0.0185(17) 0.031(2) -0.0054(15) 0.0079(14) -0.0068(13)
C17 0.0268(17) 0.030(2) 0.052(3) 0.0071(19) 0.0075(17) 0.0073(15)
C18 0.041(2) 0.043(3) 0.017(2) -0.0055(17) -0.0020(17) -0.0037(16)
C19 0.0310(17) 0.0201(18) 0.038(2) 0.0042(17) 0.0045(16) 0.0042(14)
C20 0.0312(18) 0.041(2) 0.0234(19) 0.0050(17) 0.0077(16) -0.0067(16)
C21 0.0263(17) 0.031(2) 0.028(2) 0.0014(17) -0.0012(15) -0.0008(14)

loop_
_atom_type_symbol
_atom_type_description
_atom_type_scat_dispersion_real
_atom_type_scat_dispersion_imag
_atom_type_scat_source
C C 0.0033 0.0016 'International Tables Vol C Tables 4.2.6.8 and 6.1.1.4'
H H 0.0000 0.0000 'International Tables Vol C Tables 4.2.6.8 and 6.1.1.4'
N N 0.0061 0.0033 'International Tables Vol C Tables 4.2.6.8 and 6.1.1.4'
Si Si 0.0817 0.0704 'International Tables Vol C Tables 4.2.6.8 and 6.1.1.4'
Yb Yb -0.3850 5.5486 'International Tables Vol C Tables 4.2.6.8 and 6.1.1.4'

loop_
_geom_angle_atom_site_label_1
_geom_angle_atom_site_label_2
_geom_angle_atom_site_label_3
_geom_angle
N2 Yb1 C7 148.19(9)
N2 Yb1 C8 119.35(9)
C7 Yb1 C8 31.15(9)
N2 Yb1 C11 133.50(9)
C7 Yb1 C11 31.31(8)
C8 Yb1 C11 50.81(9)
N2 Yb1 C9 97.33(9)
C7 Yb1 C9 51.02(9)
C8 Yb1 C9 30.47(8)
C11 Yb1 C9 50.18(9)
N2 Yb1 C10 104.88(9)
C7 Yb1 C10 50.64(9)
C8 Yb1 C10 50.13(8)
C11 Yb1 C10 29.85(8)
C9 Yb1 C10 30.26(8)
N2 Yb1 N1 144.92(8)
C7 Yb1 N1 62.90(8)
C8 Yb1 N1 83.60(9)
C11 Yb1 N1 81.37(8)
C9 Yb1 N1 112.17(8)
C10 Yb1 N1 110.17(8)
N2 Yb1 C1 131.78(9)
C7 Yb1 C1 80.03(9)
C8 Yb1 C1 107.42(9)
C11 Yb1 C1 85.03(9)
C9 Yb1 C1 130.51(9)
C10 Yb1 C1 114.04(9)
N1 Yb1 C1 28.56(8)
N2 Yb1 C4 119.34(9)
C7 Yb1 C4 81.34(9)
C8 Yb1 C4 89.92(9)
C11 Yb1 C4 106.64(9)
C9 Yb1 C4 120.09(9)
C10 Yb1 C4 131.98(9)
N1 Yb1 C4 28.35(8)
C1 Yb1 C4 46.38(9)
N2 Yb1 C2 104.71(9)
C7 Yb1 C2 106.87(9)
C8 Yb1 C2 130.19(9)
C11 Yb1 C2 112.14(9)
C9 Yb1 C2 157.89(9)
C10 Yb1 C2 139.32(9)
N1 Yb1 C2 46.67(8)
C1 Yb1 C2 28.02(9)
C4 Yb1 C2 46.15(8)
N2 Yb1 C3 98.38(9)
C7 Yb1 C3 107.58(9)
C8 Yb1 C3 117.13(9)
C11 Yb1 C3 127.34(9)
C9 Yb1 C3 146.31(8)
C10 Yb1 C3 156.74(9)
N1 Yb1 C3 46.58(8)
C1 Yb1 C3 46.43(9)
C4 Yb1 C3 27.76(8)
C2 Yb1 C3 28.34(8)
N2 Yb1 C16 65.66(9)
C7 Yb1 C16 121.57(9)
C8 Yb1 C16 133.86(9)
C11 Yb1 C16 90.82(9)
C9 Yb1 C16 107.36(9)
C10 Yb1 C16 83.74(8)
N1 Yb1 C16 119.08(9)
C1 Yb1 C16 90.83(9)
C4 Yb1 C16 129.82(9)
C2 Yb1 C16 83.68(9)
C3 Yb1 C16 106.25(9)
C7 Si1 N1 102.15(13)
C7 Si1 C6 117.32(15)
N1 Si1 C6 105.34(13)
C7 Si1 C5 117.05(15)
N1 Si1 C5 104.79(13)
C6 Si1 C5 108.50(14)
C7 Si1 Yb1 48.89(9)
N1 Si1 Yb1 53.33(9)
C6 Si1 Yb1 127.59(10)
C5 Si1 Yb1 122.59(12)
N2 Si2 C19 113.09(15)
N2 Si2 C21 108.81(14)
C19 Si2 C21 105.61(16)
N2 Si2 C20 114.47(15)
C19 Si2 C20 107.00(17)
C21 Si2 C20 107.35(16)
N2 Si2 Yb1 35.15(8)
C19 Si2 Yb1 120.99(13)
C21 Si2 Yb1 73.81(11)
C20 Si2 Yb1 130.06(12)
N2 Si3 C17 114.84(15)
N2 Si3 C18 114.63(16)
C17 Si3 C18 106.71(17)
N2 Si3 C16 106.06(13)
C17 Si3 C16 106.73(16)
C18 Si3 C16 107.38(16)
N2 Si3 Yb1 43.05(9)
C17 Si3 Yb1 126.27(13)
C18 Si3 Yb1 126.94(12)
C16 Si3 Yb1 63.01(9)
C4 N1 C1 107.1(2)
C4 N1 Si1 124.5(2)
C1 N1 Si1 124.4(2)
C4 N1 Yb1 76.95(17)
C1 N1 Yb1 76.42(18)
Si1 N1 Yb1 94.95(11)
Si2 N2 Si3 132.94(15)
Si2 N2 Yb1 119.93(12)
Si3 N2 Yb1 106.88(13)
C2 C1 N1 108.8(3)
C2 C1 Yb1 78.20(19)
N1 C1 Yb1 75.01(18)
C2 C1 H1 125.6
N1 C1 H1 125.6
Yb1 C1 H1 113.4
C1 C2 C3 107.5(3)
C1 C2 Yb1 73.78(18)
C3 C2 Yb1 76.43(18)
C1 C2 H2 126.2
C3 C2 H2 126.2
Yb1 C2 H2 115.8
C4 C3 C2 106.8(3)
C4 C3 Yb1 73.70(19)
C2 C3 Yb1 75.23(18)
C4 C3 H3 126.6
C2 C3 H3 126.6
Yb1 C3 H3 116.7
C3 C4 N1 109.8(3)
C3 C4 Yb1 78.54(19)
N1 C4 Yb1 74.70(17)
C3 C4 H4 125.1
N1 C4 H4 125.1
Yb1 C4 H4 113.7
Si1 C5 H5A 109.5
Si1 C5 H5B 109.5
H5A C5 H5B 109.5
Si1 C5 H5C 109.5
H5A C5 H5C 109.5
H5B C5 H5C 109.5
Si1 C6 H6A 109.5
Si1 C6 H6B 109.5
H6A C6 H6B 109.5
Si1 C6 H6C 109.5
H6A C6 H6C 109.5
H6B C6 H6C 109.5
C8 C7 C11 106.2(3)
C8 C7 Si1 126.3(2)
C11 C7 Si1 124.4(2)
C8 C7 Yb1 74.59(16)
C11 C7 Yb1 75.76(15)
Si1 C7 Yb1 99.90(12)
C9 C8 C7 109.1(2)
C9 C8 C13 123.8(3)
C7 C8 C13 126.9(3)
C9 C8 Yb1 77.02(15)
C7 C8 Yb1 74.26(15)
C13 C8 Yb1 119.02(19)
C8 C9 C10 107.4(3)
C8 C9 C14 128.5(3)
C10 C9 C14 124.1(3)
C8 C9 Yb1 72.50(16)
C10 C9 Yb1 75.49(16)
C14 C9 Yb1 119.87(19)
C11 C10 C9 108.8(2)
C11 C10 C15 127.4(3)
C9 C10 C15 123.5(3)
C11 C10 Yb1 73.45(17)
C9 C10 Yb1 74.24(17)
C15 C10 Yb1 123.13(18)
C10 C11 C7 108.5(3)
C10 C11 C12 124.8(3)
C7 C11 C12 126.7(3)
C10 C11 Yb1 76.70(17)
C7 C11 Yb1 72.93(16)
C12 C11 Yb1 118.39(19)
C11 C12 H12A 109.5
C11 C12 H12B 109.5
H12A C12 H12B 109.5
C11 C12 H12C 109.5
H12A C12 H12C 109.5
H12B C12 H12C 109.5
C8 C13 H13A 109.5
C8 C13 H13B 109.5
H13A C13 H13B 109.5
C8 C13 H13C 109.5
H13A C13 H13C 109.5
H13B C13 H13C 109.5
C9 C14 H14A 109.5
C9 C14 H14B 109.5
H14A C14 H14B 109.5
C9 C14 H14C 109.5
H14A C14 H14C 109.5
H14B C14 H14C 109.5
C10 C15 H15A 109.5
C10 C15 H15B 109.5
H15A C15 H15B 109.5
C10 C15 H15C 109.5
H15A C15 H15C 109.5
H15B C15 H15C 109.5
Si3 C16 Yb1 81.40(10)
Si3 C16 H16A 115.0
Yb1 C16 H16A 115.0
Si3 C16 H16B 115.0
Yb1 C16 H16B 115.0
H16A C16 H16B 112.1
Si3 C17 H17A 109.5
Si3 C17 H17B 109.5
H17A C17 H17B 109.5
Si3 C17 H17C 109.5
H17A C17 H17C 109.5
H17B C17 H17C 109.5
Si3 C18 H18A 109.5
Si3 C18 H18B 109.5
H18A C18 H18B 109.5
Si3 C18 H18C 109.5
H18A C18 H18C 109.5
H18B C18 H18C 109.5
Si2 C19 H19A 109.5
Si2 C19 H19B 109.5
H19A C19 H19B 109.5
Si2 C19 H19C 109.5
H19A C19 H19C 109.5
H19B C19 H19C 109.5
Si2 C20 H20A 109.5
Si2 C20 H20B 109.5
H20A C20 H20B 109.5
Si2 C20 H20C 109.5
H20A C20 H20C 109.5
H20B C20 H20C 109.5
Si2 C21 H21A 109.5
Si2 C21 H21B 109.5
H21A C21 H21B 109.5
Si2 C21 H21C 109.5
H21A C21 H21C 109.5
H21B C21 H21C 109.5

loop_
_geom_bond_atom_site_label_1
_geom_bond_atom_site_label_2
_geom_bond_distance
Yb1 N2 2.300(2)
Yb1 C7 2.666(3)
Yb1 C8 2.670(3)
Yb1 C11 2.703(3)
Yb1 C9 2.728(3)
Yb1 C10 2.744(3)
Yb1 N1 2.807(3)
Yb1 C1 2.824(3)
Yb1 C4 2.835(3)
Yb1 C2 2.879(3)
Yb1 C3 2.894(3)
Yb1 C16 2.906(3)
Si1 C7 1.834(3)
Si1 N1 1.839(2)
Si1 C6 1.853(3)
Si1 C5 1.858(3)
Si2 N2 1.683(3)
Si2 C19 1.874(3)
Si2 C21 1.880(3)
Si2 C20 1.883(4)
Si3 N2 1.688(2)
Si3 C17 1.872(3)
Si3 C18 1.882(4)
Si3 C16 1.897(3)
N1 C4 1.382(4)
N1 C1 1.389(4)
C1 C2 1.382(4)
C1 H1 0.9300
C2 C3 1.413(4)
C2 H2 0.9300
C3 C4 1.376(4)
C3 H3 0.9300
C4 H4 0.9300
C5 H5A 0.9600
C5 H5B 0.9600
C5 H5C 0.9600
C6 H6A 0.9600
C6 H6B 0.9600
C6 H6C 0.9600
C7 C8 1.433(4)
C7 C11 1.449(4)
C8 C9 1.420(4)
C8 C13 1.522(4)
C9 C10 1.429(4)
C9 C14 1.497(4)
C10 C11 1.404(4)
C10 C15 1.504(4)
C11 C12 1.500(4)
C12 H12A 0.9600
C12 H12B 0.9600
C12 H12C 0.9600
C13 H13A 0.9600
C13 H13B 0.9600
C13 H13C 0.9600
C14 H14A 0.9600
C14 H14B 0.9600
C14 H14C 0.9600
C15 H15A 0.9600
C15 H15B 0.9600
C15 H15C 0.9600
C16 H16A 0.9700
C16 H16B 0.9700
C17 H17A 0.9600
C17 H17B 0.9600
C17 H17C 0.9600
C18 H18A 0.9600
C18 H18B 0.9600
C18 H18C 0.9600
C19 H19A 0.9600
C19 H19B 0.9600
C19 H19C 0.9600
C20 H20A 0.9600
C20 H20B 0.9600
C20 H20C 0.9600
C21 H21A 0.9600
C21 H21B 0.9600
C21 H21C 0.9600

loop_
_geom_torsion_atom_site_label_1
_geom_torsion_atom_site_label_2
_geom_torsion_atom_site_label_3
_geom_torsion_atom_site_label_4
_geom_torsion
N2 Yb1 Si1 C7 -98.3(3)
C8 Yb1 Si1 C7 -31.21(14)
C11 Yb1 Si1 C7 32.37(14)
C9 Yb1 Si1 C7 -14.40(14)
C10 Yb1 Si1 C7 16.27(13)
N1 Yb1 Si1 C7 176.52(16)
C1 Yb1 Si1 C7 146.74(15)
C4 Yb1 Si1 C7 -153.87(15)
C2 Yb1 Si1 C7 162.18(14)
C3 Yb1 Si1 C7 -168.72(14)
C16 Yb1 Si1 C7 90.65(15)
N2 Yb1 Si1 N1 85.2(3)
C7 Yb1 Si1 N1 -176.52(16)
C8 Yb1 Si1 N1 152.27(13)
C11 Yb1 Si1 N1 -144.15(12)
C9 Yb1 Si1 N1 169.08(12)
C10 Yb1 Si1 N1 -160.25(11)
C1 Yb1 Si1 N1 -29.78(13)
C4 Yb1 Si1 N1 29.61(12)
C2 Yb1 Si1 N1 -14.34(11)
C3 Yb1 Si1 N1 14.76(11)
C16 Yb1 Si1 N1 -85.87(13)
N2 Yb1 Si1 C6 166.2(3)
C7 Yb1 Si1 C6 -95.55(19)
C8 Yb1 Si1 C6 -126.76(16)
C11 Yb1 Si1 C6 -63.18(16)
C9 Yb1 Si1 C6 -109.95(15)
C10 Yb1 Si1 C6 -79.28(15)
N1 Yb1 Si1 C6 80.97(17)
C1 Yb1 Si1 C6 51.19(16)
C4 Yb1 Si1 C6 110.58(16)
C2 Yb1 Si1 C6 66.63(15)
C3 Yb1 Si1 C6 95.73(15)
C16 Yb1 Si1 C6 -4.90(17)
N2 Yb1 Si1 C5 0.8(3)
C7 Yb1 Si1 C5 99.12(18)
C8 Yb1 Si1 C5 67.91(15)
C11 Yb1 Si1 C5 131.49(15)
C9 Yb1 Si1 C5 84.72(14)
C10 Yb1 Si1 C5 115.39(14)
N1 Yb1 Si1 C5 -84.36(16)
C1 Yb1 Si1 C5 -114.14(16)
C4 Yb1 Si1 C5 -54.75(15)
C2 Yb1 Si1 C5 -98.70(14)
C3 Yb1 Si1 C5 -69.60(14)
C16 Yb1 Si1 C5 -170.23(15)
C7 Yb1 Si2 N2 134.21(18)
C8 Yb1 Si2 N2 131.35(17)
C11 Yb1 Si2 N2 87.48(18)
C9 Yb1 Si2 N2 102.98(17)
C10 Yb1 Si2 N2 79.06(17)
N1 Yb1 Si2 N2 -134.95(17)
C1 Yb1 Si2 N2 -96.06(18)
C4 Yb1 Si2 N2 -135.55(17)
C2 Yb1 Si2 N2 -87.95(17)
C3 Yb1 Si2 N2 -110.66(17)
C16 Yb1 Si2 N2 -4.41(17)
N2 Yb1 Si2 C19 86.7(2)
C7 Yb1 Si2 C19 -139.14(15)
C8 Yb1 Si2 C19 -142.00(14)
C11 Yb1 Si2 C19 174.13(15)
C9 Yb1 Si2 C19 -170.37(14)
C10 Yb1 Si2 C19 165.71(13)
N1 Yb1 Si2 C19 -48.30(14)
C1 Yb1 Si2 C19 -9.41(15)
C4 Yb1 Si2 C19 -48.90(14)
C2 Yb1 Si2 C19 -1.29(14)
C3 Yb1 Si2 C19 -24.01(13)
C16 Yb1 Si2 C19 82.24(14)
N2 Yb1 Si2 C21 -174.6(2)
C7 Yb1 Si2 C21 -40.37(15)
C8 Yb1 Si2 C21 -43.23(14)
C11 Yb1 Si2 C21 -87.10(15)
C9 Yb1 Si2 C21 -71.60(13)
C10 Yb1 Si2 C21 -95.52(13)
N1 Yb1 Si2 C21 50.47(14)
C1 Yb1 Si2 C21 89.36(14)
C4 Yb1 Si2 C21 49.87(13)
C2 Yb1 Si2 C21 97.48(13)
C3 Yb1 Si2 C21 74.76(13)
C16 Yb1 Si2 C21 -178.99(14)
N2 Yb1 Si2 C20 -75.3(2)
C7 Yb1 Si2 C20 58.93(16)
C8 Yb1 Si2 C20 56.07(15)
C11 Yb1 Si2 C20 12.20(16)
C9 Yb1 Si2 C20 27.70(15)
C10 Yb1 Si2 C20 3.78(14)
N1 Yb1 Si2 C20 149.77(15)
C1 Yb1 Si2 C20 -171.34(15)
C4 Yb1 Si2 C20 149.17(14)
C2 Yb1 Si2 C20 -163.22(14)
C3 Yb1 Si2 C20 174.06(14)
C16 Yb1 Si2 C20 -79.69(15)
C7 Yb1 Si3 N2 -117.90(17)
C8 Yb1 Si3 N2 -71.98(16)
C11 Yb1 Si3 N2 -132.09(15)
C9 Yb1 Si3 N2 -79.78(15)
C10 Yb1 Si3 N2 -109.40(15)
N1 Yb1 Si3 N2 116.11(16)
C1 Yb1 Si3 N2 130.26(15)
C4 Yb1 Si3 N2 76.94(16)
C2 Yb1 Si3 N2 109.60(15)
C3 Yb1 Si3 N2 82.10(15)
C16 Yb1 Si3 N2 -179.73(18)
N2 Yb1 Si3 C17 -88.7(2)
C7 Yb1 Si3 C17 153.37(18)
C8 Yb1 Si3 C17 -160.71(17)
C11 Yb1 Si3 C17 139.18(16)
C9 Yb1 Si3 C17 -168.51(16)
C10 Yb1 Si3 C17 161.87(16)
N1 Yb1 Si3 C17 27.38(17)
C1 Yb1 Si3 C17 41.53(16)
C4 Yb1 Si3 C17 -11.79(17)
C2 Yb1 Si3 C17 20.87(16)
C3 Yb1 Si3 C17 -6.63(16)
C16 Yb1 Si3 C17 91.54(19)
N2 Yb1 Si3 C18 87.6(2)
C7 Yb1 Si3 C18 -30.3(2)
C8 Yb1 Si3 C18 15.66(18)
C11 Yb1 Si3 C18 -44.45(17)
C9 Yb1 Si3 C18 7.86(17)
C10 Yb1 Si3 C18 -21.76(17)
N1 Yb1 Si3 C18 -156.25(17)
C1 Yb1 Si3 C18 -142.11(17)
C4 Yb1 Si3 C18 164.58(17)
C2 Yb1 Si3 C18 -162.76(17)
C3 Yb1 Si3 C18 169.74(16)
C16 Yb1 Si3 C18 -92.09(19)
N2 Yb1 Si3 C16 179.73(18)
C7 Yb1 Si3 C16 61.83(17)
C8 Yb1 Si3 C16 107.75(15)
C11 Yb1 Si3 C16 47.64(14)
C9 Yb1 Si3 C16 99.95(14)
C10 Yb1 Si3 C16 70.33(13)
N1 Yb1 Si3 C16 -64.16(15)
C1 Yb1 Si3 C16 -50.02(14)
C4 Yb1 Si3 C16 -103.33(15)
C2 Yb1 Si3 C16 -70.67(14)
C3 Yb1 Si3 C16 -98.17(14)
C7 Si1 N1 C4 -80.2(3)
C6 Si1 N1 C4 156.7(3)
C5 Si1 N1 C4 42.3(3)
Yb1 Si1 N1 C4 -77.6(3)
C7 Si1 N1 C1 74.2(3)
C6 Si1 N1 C1 -48.8(3)
C5 Si1 N1 C1 -163.2(3)
Yb1 Si1 N1 C1 76.9(3)
C7 Si1 N1 Yb1 -2.68(12)
C6 Si1 N1 Yb1 -125.76(12)
C5 Si1 N1 Yb1 119.87(13)
N2 Yb1 N1 C4 -32.5(2)
C7 Yb1 N1 C4 126.32(18)
C8 Yb1 N1 C4 101.82(18)
C11 Yb1 N1 C4 153.06(18)
C9 Yb1 N1 C4 112.63(17)
C10 Yb1 N1 C4 145.07(17)
C1 Yb1 N1 C4 -111.5(2)
C2 Yb1 N1 C4 -75.09(18)
C3 Yb1 N1 C4 -35.73(16)
C16 Yb1 N1 C4 -120.84(17)
N2 Yb1 N1 C1 79.0(2)
C7 Yb1 N1 C1 -122.23(19)
C8 Yb1 N1 C1 -146.72(18)
C11 Yb1 N1 C1 -95.49(18)
C9 Yb1 N1 C1 -135.91(17)
C10 Yb1 N1 C1 -103.47(17)
C4 Yb1 N1 C1 111.5(2)
C2 Yb1 N1 C1 36.37(17)
C3 Yb1 N1 C1 75.73(18)
C16 Yb1 N1 C1 -9.4(2)
N2 Yb1 N1 Si1 -156.78(11)
C7 Yb1 N1 Si1 2.02(9)
C8 Yb1 N1 Si1 -22.47(10)
C11 Yb1 N1 Si1 28.76(10)
C9 Yb1 N1 Si1 -11.66(12)
C10 Yb1 N1 Si1 20.78(12)
C1 Yb1 N1 Si1 124.3(2)
C4 Yb1 N1 Si1 -124.3(2)
C2 Yb1 N1 Si1 160.62(15)
C3 Yb1 N1 Si1 -160.02(15)
C16 Yb1 N1 Si1 114.87(11)
C19 Si2 N2 Si3 61.9(3)
C21 Si2 N2 Si3 178.9(2)
C20 Si2 N2 Si3 -61.0(3)
Yb1 Si2 N2 Si3 173.4(3)
C19 Si2 N2 Yb1 -111.52(17)
C21 Si2 N2 Yb1 5.5(2)
C20 Si2 N2 Yb1 125.58(16)
C17 Si3 N2 Si2 -56.7(3)
C18 Si3 N2 Si2 67.4(3)
C16 Si3 N2 Si2 -174.3(2)
Yb1 Si3 N2 Si2 -174.1(3)
C17 Si3 N2 Yb1 117.35(16)
C18 Si3 N2 Yb1 -118.54(16)
C16 Si3 N2 Yb1 -0.25(17)
C7 Yb1 N2 Si2 -73.7(2)
C8 Yb1 N2 Si2 -56.67(18)
C11 Yb1 N2 Si2 -118.90(15)
C9 Yb1 N2 Si2 -79.06(16)
C10 Yb1 N2 Si2 -108.97(15)
N1 Yb1 N2 Si2 68.7(2)
C1 Yb1 N2 Si2 107.66(16)
C4 Yb1 N2 Si2 51.65(18)
C2 Yb1 N2 Si2 99.26(15)
C3 Yb1 N2 Si2 71.04(16)
C16 Yb1 N2 Si2 175.16(19)
C7 Yb1 N2 Si3 111.31(16)
C8 Yb1 N2 Si3 128.35(12)
C11 Yb1 N2 Si3 66.12(17)
C9 Yb1 N2 Si3 105.95(13)
C10 Yb1 N2 Si3 76.05(13)
N1 Yb1 N2 Si3 -106.32(15)
C1 Yb1 N2 Si3 -67.32(17)
C4 Yb1 N2 Si3 -123.33(13)
C2 Yb1 N2 Si3 -75.72(14)
C3 Yb1 N2 Si3 -103.94(13)
C16 Yb1 N2 Si3 0.17(12)
C4 N1 C1 C2 -0.1(4)
Si1 N1 C1 C2 -158.3(2)
Yb1 N1 C1 C2 -71.7(2)
C4 N1 C1 Yb1 71.5(2)
Si1 N1 C1 Yb1 -86.7(2)
N2 Yb1 C1 C2 -17.5(2)
C7 Yb1 C1 C2 163.2(2)
C8 Yb1 C1 C2 148.22(18)
C11 Yb1 C1 C2 -165.58(19)
C9 Yb1 C1 C2 171.29(16)
C10 Yb1 C1 C2 -158.35(17)
N1 Yb1 C1 C2 113.4(3)
C4 Yb1 C1 C2 75.7(2)
C3 Yb1 C1 C2 37.04(17)
C16 Yb1 C1 C2 -74.83(19)
N2 Yb1 C1 N1 -130.86(16)
C7 Yb1 C1 N1 49.87(16)
C8 Yb1 C1 N1 34.86(18)
C11 Yb1 C1 N1 81.06(17)
C9 Yb1 C1 N1 57.9(2)
C10 Yb1 C1 N1 88.29(17)
C4 Yb1 C1 N1 -37.63(15)
C2 Yb1 C1 N1 -113.4(3)
C3 Yb1 C1 N1 -76.32(17)
C16 Yb1 C1 N1 171.81(17)
N1 C1 C2 C3 -0.1(4)
Yb1 C1 C2 C3 -69.6(2)
N1 C1 C2 Yb1 69.5(2)
N2 Yb1 C2 C1 166.60(18)
C7 Yb1 C2 C1 -17.3(2)
C8 Yb1 C2 C1 -41.1(2)
C11 Yb1 C2 C1 15.5(2)
C9 Yb1 C2 C1 -17.8(3)
C10 Yb1 C2 C1 31.1(2)
N1 Yb1 C2 C1 -37.12(17)
C4 Yb1 C2 C1 -76.6(2)
C3 Yb1 C2 C1 -113.2(3)
C16 Yb1 C2 C1 103.85(19)
N2 Yb1 C2 C3 -80.25(19)
C7 Yb1 C2 C3 95.89(19)
C8 Yb1 C2 C3 72.0(2)
C11 Yb1 C2 C3 128.69(18)
C9 Yb1 C2 C3 95.3(3)
C10 Yb1 C2 C3 144.29(17)
N1 Yb1 C2 C3 76.04(18)
C1 Yb1 C2 C3 113.2(3)
C4 Yb1 C2 C3 36.52(17)
C16 Yb1 C2 C3 -143.00(19)
C1 C2 C3 C4 0.3(4)
Yb1 C2 C3 C4 -67.5(2)
C1 C2 C3 Yb1 67.8(2)
N2 Yb1 C3 C4 -141.59(19)
C7 Yb1 C3 C4 19.8(2)
C8 Yb1 C3 C4 -12.4(2)
C11 Yb1 C3 C4 47.5(2)
C9 Yb1 C3 C4 -24.6(3)
C10 Yb1 C3 C4 38.4(3)
N1 Yb1 C3 C4 36.53(18)
C1 Yb1 C3 C4 76.3(2)
C2 Yb1 C3 C4 112.9(3)
C16 Yb1 C3 C4 151.43(19)
N2 Yb1 C3 C2 105.52(18)
C7 Yb1 C3 C2 -93.09(18)
C8 Yb1 C3 C2 -125.27(18)
C11 Yb1 C3 C2 -65.4(2)
C9 Yb1 C3 C2 -137.50(19)
C10 Yb1 C3 C2 -74.4(3)
N1 Yb1 C3 C2 -76.4(2)
C1 Yb1 C3 C2 -36.60(17)
C4 Yb1 C3 C2 -112.9(3)
C16 Yb1 C3 C2 38.5(2)
C2 C3 C4 N1 -0.4(4)
Yb1 C3 C4 N1 -69.0(2)
C2 C3 C4 Yb1 68.5(2)
C1 N1 C4 C3 0.4(4)
Si1 N1 C4 C3 158.5(2)
Yb1 N1 C4 C3 71.5(2)
C1 N1 C4 Yb1 -71.1(2)
Si1 N1 C4 Yb1 87.0(2)
N2 Yb1 C4 C3 44.8(2)
C7 Yb1 C4 C3 -160.9(2)
C8 Yb1 C4 C3 169.0(2)
C11 Yb1 C4 C3 -142.29(19)
C9 Yb1 C4 C3 164.52(18)
C10 Yb1 C4 C3 -160.72(18)
N1 Yb1 C4 C3 -114.4(3)
C1 Yb1 C4 C3 -76.5(2)
C2 Yb1 C4 C3 -37.33(18)
C16 Yb1 C4 C3 -36.7(2)
N2 Yb1 C4 N1 159.26(15)
C7 Yb1 C4 N1 -46.52(17)
C8 Yb1 C4 N1 -76.58(17)
C11 Yb1 C4 N1 -27.88(18)
C9 Yb1 C4 N1 -81.06(18)
C10 Yb1 C4 N1 -46.3(2)
C1 Yb1 C4 N1 37.93(16)
C2 Yb1 C4 N1 77.09(18)
C3 Yb1 C4 N1 114.4(3)
C16 Yb1 C4 N1 77.71(19)
N1 Si1 C7 C8 80.9(2)
C6 Si1 C7 C8 -164.5(2)
C5 Si1 C7 C8 -32.8(3)
Yb1 Si1 C7 C8 78.1(2)
N1 Si1 C7 C11 -76.6(3)
C6 Si1 C7 C11 38.0(3)
C5 Si1 C7 C11 169.6(2)
Yb1 Si1 C7 C11 -79.4(2)
N1 Si1 C7 Yb1 2.85(13)
C6 Si1 C7 Yb1 117.42(13)
C5 Si1 C7 Yb1 -110.92(14)
N2 Yb1 C7 C8 29.6(3)
C11 Yb1 C7 C8 111.7(3)
C9 Yb1 C7 C8 36.43(16)
C10 Yb1 C7 C8 75.78(19)
N1 Yb1 C7 C8 -127.20(19)
C1 Yb1 C7 C8 -151.45(18)
C4 Yb1 C7 C8 -104.43(18)
C2 Yb1 C7 C8 -143.31(17)
C3 Yb1 C7 C8 -113.62(18)
C16 Yb1 C7 C8 123.75(18)
N2 Yb1 C7 C11 -82.1(2)
C8 Yb1 C7 C11 -111.7(3)
C9 Yb1 C7 C11 -75.24(19)
C10 Yb1 C7 C11 -35.90(16)
N1 Yb1 C7 C11 121.13(19)
C1 Yb1 C7 C11 96.88(18)
C4 Yb1 C7 C11 143.89(18)
C2 Yb1 C7 C11 105.02(18)
C3 Yb1 C7 C11 134.71(17)
C16 Yb1 C7 C11 12.1(2)
N2 Yb1 C7 Si1 154.73(13)
C8 Yb1 C7 Si1 125.1(2)
C11 Yb1 C7 Si1 -123.2(2)
C9 Yb1 C7 Si1 161.58(17)
C10 Yb1 C7 Si1 -159.08(17)
N1 Yb1 C7 Si1 -2.05(9)
C1 Yb1 C7 Si1 -26.30(12)
C4 Yb1 C7 Si1 20.72(12)
C2 Yb1 C7 Si1 -18.16(14)
C3 Yb1 C7 Si1 11.53(14)
C16 Yb1 C7 Si1 -111.10(13)
C11 C7 C8 C9 -0.1(3)
Si1 C7 C8 C9 -160.9(2)
Yb1 C7 C8 C9 -69.8(2)
C11 C7 C8 C13 -175.5(3)
Si1 C7 C8 C13 23.7(4)
Yb1 C7 C8 C13 114.8(3)
C11 C7 C8 Yb1 69.76(19)
Si1 C7 C8 Yb1 -91.1(2)
N2 Yb1 C8 C9 -48.2(2)
C7 Yb1 C8 C9 114.5(3)
C11 Yb1 C8 C9 75.91(18)
C10 Yb1 C8 C9 36.90(16)
N1 Yb1 C8 C9 159.98(18)
C1 Yb1 C8 C9 144.02(17)
C4 Yb1 C8 C9 -172.33(18)
C2 Yb1 C8 C9 162.91(16)
C3 Yb1 C8 C9 -166.60(16)
C16 Yb1 C8 C9 35.2(2)
N2 Yb1 C8 C7 -162.63(16)
C11 Yb1 C8 C7 -38.54(16)
C9 Yb1 C8 C7 -114.5(3)
C10 Yb1 C8 C7 -77.55(18)
N1 Yb1 C8 C7 45.52(17)
C1 Yb1 C8 C7 29.56(19)
C4 Yb1 C8 C7 73.22(18)
C2 Yb1 C8 C7 48.5(2)
C3 Yb1 C8 C7 78.95(19)
C16 Yb1 C8 C7 -79.3(2)
N2 Yb1 C8 C13 73.5(3)
C7 Yb1 C8 C13 -123.8(3)
C11 Yb1 C8 C13 -162.4(3)
C9 Yb1 C8 C13 121.7(3)
C10 Yb1 C8 C13 158.6(3)
N1 Yb1 C8 C13 -78.3(2)
C1 Yb1 C8 C13 -94.3(2)
C4 Yb1 C8 C13 -50.6(2)
C2 Yb1 C8 C13 -75.4(3)
C3 Yb1 C8 C13 -44.9(3)
C16 Yb1 C8 C13 156.9(2)
C7 C8 C9 C10 0.0(3)
C13 C8 C9 C10 175.5(3)
Yb1 C8 C9 C10 -68.06(19)
C7 C8 C9 C14 -177.4(3)
C13 C8 C9 C14 -1.8(5)
Yb1 C8 C9 C14 114.6(3)
C7 C8 C9 Yb1 68.0(2)
C13 C8 C9 Yb1 -116.4(3)
N2 Yb1 C9 C8 139.09(17)
C7 Yb1 C9 C8 -37.28(16)
C11 Yb1 C9 C8 -78.14(18)
C10 Yb1 C9 C8 -113.9(2)
N1 Yb1 C9 C8 -21.56(19)
C1 Yb1 C9 C8 -47.5(2)
C4 Yb1 C9 C8 8.9(2)
C2 Yb1 C9 C8 -36.6(3)
C3 Yb1 C9 C8 21.8(3)
C16 Yb1 C9 C8 -154.19(17)
N2 Yb1 C9 C10 -107.05(17)
C7 Yb1 C9 C10 76.59(18)
C8 Yb1 C9 C10 113.9(2)
C11 Yb1 C9 C10 35.73(15)
N1 Yb1 C9 C10 92.31(16)
C1 Yb1 C9 C10 66.36(19)
C4 Yb1 C9 C10 122.74(16)
C2 Yb1 C9 C10 77.3(3)
C3 Yb1 C9 C10 135.69(18)
C16 Yb1 C9 C10 -40.32(18)
N2 Yb1 C9 C14 14.2(2)
C7 Yb1 C9 C14 -162.1(3)
C8 Yb1 C9 C14 -124.8(3)
C11 Yb1 C9 C14 157.0(3)
C10 Yb1 C9 C14 121.3(3)
N1 Yb1 C9 C14 -146.4(2)
C1 Yb1 C9 C14 -172.4(2)
C4 Yb1 C9 C14 -116.0(2)
C2 Yb1 C9 C14 -161.5(2)
C3 Yb1 C9 C14 -103.0(3)
C16 Yb1 C9 C14 81.0(2)
C8 C9 C10 C11 0.2(3)
C14 C9 C10 C11 177.6(3)
Yb1 C9 C10 C11 -65.9(2)
C8 C9 C10 C15 -174.3(3)
C14 C9 C10 C15 3.1(4)
Yb1 C9 C10 C15 119.6(3)
C8 C9 C10 Yb1 66.0(2)
C14 C9 C10 Yb1 -116.5(3)
N2 Yb1 C10 C11 -165.44(15)
C7 Yb1 C10 C11 37.74(16)
C8 Yb1 C10 C11 78.53(18)
C9 Yb1 C10 C11 115.7(2)
N1 Yb1 C10 C11 16.01(17)
C1 Yb1 C10 C11 -14.60(18)
C4 Yb1 C10 C11 37.5(2)
C2 Yb1 C10 C11 -30.0(2)
C3 Yb1 C10 C11 14.5(3)
C16 Yb1 C10 C11 -102.71(17)
N2 Yb1 C10 C9 78.86(17)
C7 Yb1 C10 C9 -77.96(17)
C8 Yb1 C10 C9 -37.17(16)
C11 Yb1 C10 C9 -115.7(2)
N1 Yb1 C10 C9 -99.69(17)
C1 Yb1 C10 C9 -130.30(17)
C4 Yb1 C10 C9 -78.2(2)
C2 Yb1 C10 C9 -145.72(16)
C3 Yb1 C10 C9 -101.2(3)
C16 Yb1 C10 C9 141.58(17)
N2 Yb1 C10 C15 -41.2(3)
C7 Yb1 C10 C15 162.0(3)
C8 Yb1 C10 C15 -157.2(3)
C11 Yb1 C10 C15 124.2(3)
C9 Yb1 C10 C15 -120.1(3)
N1 Yb1 C10 C15 140.2(2)
C1 Yb1 C10 C15 109.6(2)
C4 Yb1 C10 C15 161.7(2)
C2 Yb1 C10 C15 94.2(3)
C3 Yb1 C10 C15 138.8(2)
C16 Yb1 C10 C15 21.5(2)
C9 C10 C11 C7 -0.2(3)
C15 C10 C11 C7 174.0(3)
Yb1 C10 C11 C7 -66.6(2)
C9 C10 C11 C12 -178.1(3)
C15 C10 C11 C12 -3.9(5)
Yb1 C10 C11 C12 115.5(3)
C9 C10 C11 Yb1 66.4(2)
C15 C10 C11 Yb1 -119.4(3)
C8 C7 C11 C10 0.2(3)
Si1 C7 C11 C10 161.5(2)
Yb1 C7 C11 C10 69.1(2)
C8 C7 C11 C12 178.0(3)
Si1 C7 C11 C12 -20.7(4)
Yb1 C7 C11 C12 -113.0(3)
C8 C7 C11 Yb1 -68.93(19)
Si1 C7 C11 Yb1 92.4(2)
N2 Yb1 C11 C10 19.6(2)
C7 Yb1 C11 C10 -114.4(2)
C8 Yb1 C11 C10 -76.06(18)
C9 Yb1 C11 C10 -36.24(15)
N1 Yb1 C11 C10 -164.82(16)
C1 Yb1 C11 C10 166.64(16)
C4 Yb1 C11 C10 -151.84(15)
C2 Yb1 C11 C10 159.39(15)
C3 Yb1 C11 C10 -172.84(14)
C16 Yb1 C11 C10 75.88(17)
N2 Yb1 C11 C7 133.96(17)
C8 Yb1 C11 C7 38.33(17)
C9 Yb1 C11 C7 78.15(19)
C10 Yb1 C11 C7 114.4(2)
N1 Yb1 C11 C7 -50.43(17)
C1 Yb1 C11 C7 -78.96(18)
C4 Yb1 C11 C7 -37.45(19)
C2 Yb1 C11 C7 -86.22(18)
C3 Yb1 C11 C7 -58.4(2)
C16 Yb1 C11 C7 -169.73(18)
N2 Yb1 C11 C12 -103.0(2)
C7 Yb1 C11 C12 123.0(3)
C8 Yb1 C11 C12 161.4(3)
C9 Yb1 C11 C12 -158.8(3)
C10 Yb1 C11 C12 -122.6(3)
N1 Yb1 C11 C12 72.6(2)
C1 Yb1 C11 C12 44.1(2)
C4 Yb1 C11 C12 85.6(2)
C2 Yb1 C11 C12 36.8(2)
C3 Yb1 C11 C12 64.6(2)
C16 Yb1 C11 C12 -46.7(2)
N2 Si3 C16 Yb1 0.19(13)
C17 Si3 C16 Yb1 -122.70(14)
C18 Si3 C16 Yb1 123.18(14)
N2 Yb1 C16 Si3 -0.15(10)
C7 Yb1 C16 Si3 -144.91(11)
C8 Yb1 C16 Si3 -108.29(14)
C11 Yb1 C16 Si3 -138.66(12)
C9 Yb1 C16 Si3 -90.46(12)
C10 Yb1 C16 Si3 -109.61(12)
N1 Yb1 C16 Si3 140.76(9)
C1 Yb1 C16 Si3 136.30(12)
C4 Yb1 C16 Si3 108.70(13)
C2 Yb1 C16 Si3 109.15(12)
C3 Yb1 C16 Si3 91.84(13)
